data_7210621
loop_
_publ_author_name
'Kadoya, Tomofumi'
'Ashizawa, Minoru'
'Higashino, Toshiki'
'Kawamoto, Tadashi'
'Kumeta, Shohei'
'Matsumoto, Hidetoshi'
'Mori, Takehiko'

_publ_section_title
;
 A highly conducting organic metal derived from an organic-transistor
 material: benzothienobenzothiophene.
;
_journal_issue 41
_journal_name_full 'Physical chemistry chemical physics : PCCP'
_journal_page_first 17818
_journal_page_last 17822
_journal_paper_doi 10.1039/c3cp52881b
_journal_volume 15
_journal_year 2013
_chemical_formula_moiety 'C28 H16 F6 P S4'
_chemical_formula_sum 'C28 H16 F6 P S4'
_chemical_formula_weight 625.64
_space_group_IT_number 114
_symmetry_cell_setting tetragonal
_symmetry_Int_Tables_number 114
_symmetry_space_group_name_Hall 'P -4 2n'
_symmetry_space_group_name_H-M 'P -4 21 c'
_atom_sites_solution_hydrogens geom
_atom_sites_solution_primary direct
_atom_sites_solution_secondary difmap
_cell_angle_alpha 90.0000
_cell_angle_beta 90.0000
_cell_angle_gamma 90.0000
_cell_formula_units_Z 2
_cell_length_a 13.407(5)
_cell_length_b 13.407(5)
_cell_length_c 6.638(6)
_cell_measurement_reflns_used 24
_cell_measurement_temperature 298
_cell_measurement_theta_max 17.36
_cell_measurement_theta_min 15.21
_cell_volume 1193.2(12)
_computing_cell_refinement WinAFC
_computing_data_collection WinAFC
_computing_data_reduction WinAFC
_computing_molecular_graphics 'CrystalStructure 4.0'
_computing_publication_material 'CrystalStructure 4.0 (Rigaku, 2010)'
_computing_structure_refinement 'SHELXL97 (Sheldrick, 2008)'
_computing_structure_solution 'Il Milione (Burla, et al., 2007)'
_diffrn_ambient_temperature 298
_diffrn_measured_fraction_theta_full 0.974
_diffrn_measured_fraction_theta_max 0.974
_diffrn_measurement_device_type 'Rigaku AFC7R'
_diffrn_measurement_method \w-2\q
_diffrn_radiation_type 'Mo K\a'
_diffrn_radiation_wavelength 0.71069
_diffrn_reflns_av_R_equivalents 0.0508
_diffrn_reflns_limit_h_max 17
_diffrn_reflns_limit_h_min -9
_diffrn_reflns_limit_k_max 17
_diffrn_reflns_limit_k_min 0
_diffrn_reflns_limit_l_max 8
_diffrn_reflns_limit_l_min -4
_diffrn_reflns_number 2557
_diffrn_reflns_theta_full 29.97
_diffrn_reflns_theta_max 29.97
_diffrn_standards_decay_% -0.134
_diffrn_standards_interval_count 150
_diffrn_standards_number 3
_exptl_absorpt_coefficient_mu 0.533
_exptl_absorpt_correction_T_max 0.899
_exptl_absorpt_correction_T_min 0.887
_exptl_absorpt_correction_type psi-scan
_exptl_absorpt_process_details '(North, Phillips & Mathews, 1968)'
_exptl_crystal_colour colorless
_exptl_crystal_density_diffrn 1.741
_exptl_crystal_density_method 'not measured'
_exptl_crystal_description prismatic
_exptl_crystal_F_000 634.00
_exptl_crystal_size_max 0.200
_exptl_crystal_size_mid 0.200
_exptl_crystal_size_min 0.200
_refine_diff_density_max 0.800
_refine_diff_density_min -0.480
_refine_ls_abs_structure_details 'Flack, H. D. (1983), Acta Cryst. A39, 876-881.  85 Friedel Pairs'
_refine_ls_abs_structure_Flack 0.1(2)
_refine_ls_extinction_method none
_refine_ls_goodness_of_fit_ref 0.951
_refine_ls_hydrogen_treatment constr
_refine_ls_number_parameters 89
_refine_ls_number_reflns 1065
_refine_ls_number_restraints 0
_refine_ls_R_factor_gt 0.0438
_refine_ls_shift/su_max 0.000
_refine_ls_structure_factor_coef Fsqd
_refine_ls_weighting_details 'w = 1/[\s^2^(Fo^2^)+(0.1000P)^2^+0.0000P] where P=(Fo^2^+2Fc^2^)/3'
_refine_ls_weighting_scheme calc
_refine_ls_wR_factor_ref 0.1291
_reflns_number_gt 863
_reflns_number_total 1065
_reflns_threshold_expression F^2^>2.0\s(F^2^)
_cod_data_source_file c3cp52881b.txt
_cod_data_source_block (BTBT)2PF6_
_cod_original_cell_volume 1193.2(13)
_cod_database_code 7210621

loop_
_symmetry_equiv_pos_site_id
_symmetry_equiv_pos_as_xyz
1 +X,+Y,+Z
2 +Y,-X,-Z
3 -X,-Y,+Z
4 -Y,+X,-Z
5 1/2-X,1/2+Y,1/2-Z
6 1/2-Y,1/2-X,1/2+Z
7 1/2+X,1/2-Y,1/2-Z
8 1/2+Y,1/2+X,1/2+Z

loop_
_atom_site_label
_atom_site_type_symbol
_atom_site_fract_x
_atom_site_fract_y
_atom_site_fract_z
_atom_site_U_iso_or_equiv
_atom_site_adp_type
_atom_site_occupancy
_atom_site_symmetry_multiplicity
_atom_site_calc_flag
_atom_site_refinement_flags
S1 S -0.04037(6) 0.65124(6) 0.89967(18) 0.0108(3) Uani 1.0 8 d .
P1 P 0.0000 1.0000 1.0000 0.0147(5) Uani 1.0 2 d .
F1 F -0.02999(17) 0.88365(18) 1.0002(5) 0.0237(6) Uani 1.0 8 d .
F2 F 0.0000 1.0000 0.7586(6) 0.0283(9) Uani 1.0 4 d .
C1 C 0.1548(3) 0.7271(3) 0.8981(7) 0.0124(7) Uani 1.0 8 d .
C2 C 0.2572(3) 0.7081(3) 0.8977(7) 0.0133(7) Uani 1.0 8 d .
C3 C 0.2954(3) 0.6105(3) 0.8959(7) 0.0145(7) Uani 1.0 8 d .
C4 C 0.2313(3) 0.5299(3) 0.8951(7) 0.0132(7) Uani 1.0 8 d .
C5 C 0.1277(3) 0.5461(3) 0.8979(7) 0.0108(7) Uani 1.0 8 d .
C6 C 0.0908(3) 0.6457(3) 0.8986(7) 0.0106(7) Uani 1.0 8 d .
C7 C -0.0472(3) 0.5225(3) 0.8973(7) 0.0108(7) Uani 1.0 8 d .
H1 H 0.1303 0.7920 0.8979 0.0149 Uiso 1.0 8 calc R
H2 H 0.3014 0.7615 0.8988 0.0160 Uiso 1.0 8 calc R
H3 H 0.3640 0.6002 0.8952 0.0174 Uiso 1.0 8 calc R
H4 H 0.2565 0.4653 0.8928 0.0159 Uiso 1.0 8 calc R

loop_
_atom_site_aniso_label
_atom_site_aniso_U_11
_atom_site_aniso_U_22
_atom_site_aniso_U_33
_atom_site_aniso_U_12
_atom_site_aniso_U_13
_atom_site_aniso_U_23
S1 0.0106(4) 0.0105(5) 0.0114(4) 0.0009(3) -0.0004(5) -0.0003(5)
P1 0.0120(6) 0.0120(6) 0.0200(11) 0.0000 0.0000 0.0000
F1 0.0194(13) 0.0114(11) 0.0403(16) -0.0020(10) 0.0051(12) 0.0013(12)
F2 0.028(3) 0.037(3) 0.0202(18) -0.013(2) 0.0000 0.0000
C1 0.0146(17) 0.0116(16) 0.0111(17) -0.0004(13) 0.0000(18) -0.0019(15)
C2 0.0128(17) 0.0140(17) 0.0133(16) -0.0029(13) -0.0012(18) -0.0024(17)
C3 0.0123(17) 0.0204(19) 0.0109(16) 0.0035(14) 0.0018(18) 0.0004(19)
C4 0.0131(16) 0.0172(17) 0.0094(14) 0.0019(13) 0.0023(16) -0.0019(18)
C5 0.0106(15) 0.0143(16) 0.0076(15) -0.0001(13) 0.0005(16) 0.0010(18)
C6 0.0135(16) 0.0108(16) 0.0076(15) 0.0005(12) -0.0013(16) -0.0028(17)
C7 0.0155(17) 0.0099(16) 0.0071(16) -0.0003(13) 0.0017(15) 0.0017(15)

loop_
_atom_type_symbol
_atom_type_description
_atom_type_scat_dispersion_real
_atom_type_scat_dispersion_imag
_atom_type_scat_source
S S 0.1246 0.1234
;
International Tables for Crystallography
(1992, Vol. C, Tables 4.2.6.8 and 6.1.1.4)
;
C C 0.0033 0.0016
;
International Tables for Crystallography
(1992, Vol. C, Tables 4.2.6.8 and 6.1.1.4)
;
H H 0.0000 0.0000
;
International Tables for Crystallography
(1992, Vol. C, Table 6.1.1.4)
;
P P 0.1023 0.0942
;
International Tables for Crystallography
(1992, Vol. C, Tables 4.2.6.8 and 6.1.1.4)
;
F F 0.0171 0.0103
;
International Tables for Crystallography
(1992, Vol. C, Tables 4.2.6.8 and 6.1.1.4)
;

loop_
_geom_angle_atom_site_label_1
_geom_angle_atom_site_label_2
_geom_angle_atom_site_label_3
_geom_angle
_geom_angle_publ_flag
_geom_angle_site_symmetry_1
_geom_angle_site_symmetry_3
C6 S1 C7 90.62(17) yes . .
F1 P1 F1 90.00(12) yes . 2_467
F1 P1 F1 179.92(14) yes . 3_575
F1 P1 F1 90.00(12) yes . 4_667
F1 P1 F2 90.04(10) yes . .
F1 P1 F2 89.96(10) yes . 2_467
F1 P1 F1 90.00(12) yes 2_467 3_575
F1 P1 F1 179.92(14) yes 2_467 4_667
F1 P1 F2 89.96(10) yes 2_467 .
F1 P1 F2 90.04(10) yes 2_467 2_467
F1 P1 F1 90.00(12) yes 3_575 4_667
F1 P1 F2 90.04(10) yes 3_575 .
F1 P1 F2 89.96(10) yes 3_575 2_467
F1 P1 F2 89.96(10) yes 4_667 .
F1 P1 F2 90.04(10) yes 4_667 2_467
F2 P1 F2 180.000 yes . 2_467
C2 C1 C6 117.6(4) yes . .
C1 C2 C3 121.9(4) yes . .
C2 C3 C4 120.1(4) yes . .
C3 C4 C5 119.6(4) yes . .
C4 C5 C6 119.3(4) yes . .
C4 C5 C7 130.7(4) yes . 3_565
C6 C5 C7 110.1(3) yes . 3_565
S1 C6 C1 125.8(3) yes . .
S1 C6 C5 112.8(3) yes . .
C1 C6 C5 121.5(4) yes . .
S1 C7 C5 133.5(3) yes . 3_565
S1 C7 C7 112.5(3) yes . 3_565
C5 C7 C7 114.0(3) yes 3_565 3_565
C2 C1 H1 121.189 no . .
C6 C1 H1 121.177 no . .
C1 C2 H2 119.041 no . .
C3 C2 H2 119.046 no . .
C2 C3 H3 119.947 no . .
C4 C3 H3 119.939 no . .
C3 C4 H4 120.189 no . .
C5 C4 H4 120.195 no . .

loop_
_geom_bond_atom_site_label_1
_geom_bond_atom_site_label_2
_geom_bond_distance
_geom_bond_publ_flag
_geom_bond_site_symmetry_2
S1 C6 1.760(4) yes .
S1 C7 1.728(4) yes .
P1 F1 1.611(3) yes .
P1 F1 1.611(3) yes 2_467
P1 F1 1.611(3) yes 3_575
P1 F1 1.611(3) yes 4_667
P1 F2 1.602(5) yes .
P1 F2 1.602(5) yes 2_467
C1 C2 1.397(6) yes .
C1 C6 1.389(5) yes .
C2 C3 1.405(6) yes .
C3 C4 1.381(6) yes .
C4 C5 1.405(5) yes .
C5 C6 1.424(5) yes .
C5 C7 1.419(5) yes 3_565
C7 C7 1.403(5) yes 3_565
C1 H1 0.930 no .
C2 H2 0.930 no .
C3 H3 0.930 no .
C4 H4 0.930 no .

loop_
_geom_contact_atom_site_label_1
_geom_contact_atom_site_label_2
_geom_contact_distance
_geom_contact_publ_flag
_geom_contact_site_symmetry_2
S1 C4 3.529(4) no 3_565
C1 C4 2.836(6) no .
C2 C5 2.780(6) no .
C3 C6 2.784(5) no .
S1 F1 3.190(3) no .
S1 C4 3.586(6) no 8_455
S1 C5 3.541(6) no 8_454
S1 C5 3.519(6) no 8_455
S1 C7 3.593(5) no 6_555
F1 S1 3.190(3) no .
F1 C1 3.317(5) no .
F1 C1 3.365(5) no 2_467
F1 C3 3.521(6) no 7_466
F1 C3 3.442(6) no 8_455
F1 C4 3.419(6) no 8_455
F2 F2 3.433(7) no 2_466
F2 C3 3.282(4) no 5_556
F2 C3 3.282(4) no 7_466
C1 F1 3.317(5) no .
C1 F1 3.365(5) no 4_667
C1 C1 3.591(7) no 8_454
C1 C1 3.591(7) no 8_455
C1 C2 3.421(7) no 8_454
C1 C2 3.417(7) no 8_455
C1 C3 3.507(7) no 8_454
C1 C3 3.480(7) no 8_455
C2 C1 3.417(7) no 8_454
C2 C1 3.421(7) no 8_455
C2 C2 3.447(7) no 8_454
C2 C2 3.447(7) no 8_455
C3 F1 3.521(6) no 7_566
C3 F1 3.442(6) no 8_454
C3 F2 3.282(4) no 5_546
C3 C1 3.480(7) no 8_454
C3 C1 3.507(7) no 8_455
C4 S1 3.586(6) no 8_454
C4 F1 3.419(6) no 8_454
C4 C6 3.584(7) no 8_454
C5 S1 3.519(6) no 8_454
C5 S1 3.541(6) no 8_455
C5 C6 3.376(7) no 8_454
C5 C6 3.386(7) no 8_455
C6 C4 3.584(7) no 8_455
C6 C5 3.386(7) no 8_454
C6 C5 3.376(7) no 8_455
C6 C6 3.478(7) no 8_454
C6 C6 3.478(7) no 8_455
C7 S1 3.593(5) no 6_554
C7 C7 3.352(7) no 6_554
C7 C7 3.352(7) no 6_555
C7 C7 3.573(7) no 8_454
C7 C7 3.573(7) no 8_455
S1 H1 2.9669 no .
S1 H4 3.2924 no 3_565
C1 H3 3.2810 no .
C2 H4 3.2548 no .
C3 H1 3.2897 no .
C4 H2 3.2444 no .
C5 H1 3.2971 no .
C5 H3 3.2495 no .
C6 H2 3.2233 no .
C6 H4 3.2842 no .
C7 H4 2.8107 no 3_565
H1 H2 2.3301 no .
H2 H3 2.3205 no .
H3 H4 2.3124 no .
S1 H2 3.0410 no 2_467
S1 H2 3.1290 no 7_466
S1 H4 3.5653 no 8_455
P1 H1 3.3596 no .
P1 H1 3.3596 no 2_467
P1 H1 3.3596 no 3_575
P1 H1 3.3596 no 4_667
P1 H3 3.4656 no 5_556
P1 H3 3.4656 no 6_565
P1 H3 3.4656 no 7_466
P1 H3 3.4656 no 8_455
F1 H1 2.5671 no .
F1 H1 2.4872 no 2_467
F1 H3 2.9925 no 7_466
F1 H3 3.1607 no 8_455
F1 H4 3.1149 no 8_455
F2 H1 3.4181 no .
F2 H1 3.4181 no 3_575
F2 H3 2.4841 no 5_556
F2 H3 3.3087 no 6_564
F2 H3 2.4841 no 7_466
F2 H3 3.3087 no 8_454
F2 H4 3.4476 no 5_556
F2 H4 3.4476 no 7_466
C2 H1 3.5087 no 8_454
C2 H1 3.5111 no 8_455
C2 H2 3.5413 no 8_454
C2 H2 3.5539 no 8_455
C2 H4 3.1533 no 2_567
C3 H1 3.3165 no 8_454
C3 H1 3.3433 no 8_455
C3 H4 3.2152 no 2_567
C4 H2 3.3568 no 4_657
C4 H3 3.4631 no 4_657
H1 P1 3.3596 no .
H1 F1 2.5671 no .
H1 F1 2.4872 no 4_667
H1 F2 3.4181 no .
H1 C2 3.5111 no 8_454
H1 C2 3.5087 no 8_455
H1 C3 3.3433 no 8_454
H1 C3 3.3165 no 8_455
H1 H3 3.4972 no 8_454
H1 H3 3.4627 no 8_455
H1 H4 3.3799 no 5_556
H2 S1 3.0410 no 4_667
H2 S1 3.1290 no 7_566
H2 C2 3.5539 no 8_454
H2 C2 3.5413 no 8_455
H2 C4 3.3568 no 2_567
H2 H2 3.4041 no 8_454
H2 H2 3.4041 no 8_455
H2 H4 2.6079 no 2_567
H2 H4 3.4371 no 5_556
H3 P1 3.4656 no 5_546
H3 F1 2.9925 no 7_566
H3 F1 3.1607 no 8_454
H3 F2 2.4841 no 5_546
H3 F2 3.3087 no 6_655
H3 C4 3.4631 no 2_567
H3 H1 3.4627 no 8_454
H3 H1 3.4972 no 8_455
H3 H3 3.4918 no 2_567
H3 H3 3.4918 no 4_657
H3 H4 2.7422 no 2_567
H4 S1 3.5653 no 8_454
H4 F1 3.1149 no 8_454
H4 F2 3.4476 no 5_546
H4 C2 3.1533 no 4_657
H4 C3 3.2152 no 4_657
H4 H1 3.3799 no 5_546
H4 H2 2.6079 no 4_657
H4 H2 3.4371 no 5_546
H4 H3 2.7422 no 4_657

loop_
_geom_torsion_atom_site_label_1
_geom_torsion_atom_site_label_2
_geom_torsion_atom_site_label_3
_geom_torsion_atom_site_label_4
_geom_torsion
_geom_torsion_publ_flag
_geom_torsion_site_symmetry_1
_geom_torsion_site_symmetry_3
_geom_torsion_site_symmetry_4
C6 S1 C7 C5 179.5(4) no . . 3_565
C6 S1 C7 C7 0.4(3) no . . 3_565
C7 S1 C6 C1 179.4(4) no . . .
C7 S1 C6 C5 -0.4(3) no . . .
C2 C1 C6 S1 179.9(4) no . . .
C2 C1 C6 C5 -0.3(7) no . . .
C6 C1 C2 C3 0.7(7) no . . .
C1 C2 C3 C4 -0.2(7) no . . .
C2 C3 C4 C5 -0.5(7) no . . .
C3 C4 C5 C6 0.8(7) no . . .
C3 C4 C5 C7 179.8(5) no . . 3_565
C4 C5 C6 S1 179.4(4) no . . .
C4 C5 C6 C1 -0.4(7) no . . .
C4 C5 C7 S1 2.0(8) no . 3_565 3_565
C4 C5 C7 C7 -179.0(5) no . 3_565 .
C6 C5 C7 S1 -179.0(4) no . 3_565 3_565
C6 C5 C7 C7 0.1(6) no . 3_565 .
C7 C5 C6 S1 0.2(5) no 3_565 . .
C7 C5 C6 C1 -179.6(4) no 3_565 . .
S1 C7 C7 S1 178.9(3) no . 3_565 3_565
S1 C7 C7 C5 -0.4(5) no . 3_565 .
C5 C7 C7 S1 -0.4(5) no 3_565 3_565 3_565
C5 C7 C7 C5 -179.7(4) no 3_565 3_565 .
